data_1527733
loop_
_publ_author_name
'Linhard, M.'
'Plieth, K.'
'Manthey, W.'

_publ_section_title
;
 Die Kristallstruktur des Diaquo-tetrammin-cobalt(III)-hexachloro-thallats,
 [Co(NH~3~)~4~(H~2~O)~2~ [TlCl~6~]
;
_journal_issue 9
_journal_name_full
;
 Zeitschrift f\"ur Elektrochemie, Berichte der Bunsengesellschaft
 f\"ur physikalische Chemie
;
_journal_page_first 862
_journal_page_last 866
_journal_paper_doi 10.1002/bbpc.195300182
_journal_volume 57
_journal_year 1953
_chemical_formula_sum 'Cl6 Co H16 N4 O2 Tl'
_chemical_name_systematic 'Co (N H3)4 (H2 O)2 Tl Cl6'
_space_group_IT_number 205
_symmetry_space_group_name_Hall '-P 2ac 2ab 3'
_symmetry_space_group_name_H-M 'P a -3'
_cell_angle_alpha 90
_cell_angle_beta 90
_cell_angle_gamma 90
_cell_formula_units_Z 4
_cell_length_a 11.3
_cell_length_b 11.3
_cell_length_c 11.3
_cell_volume 1442.897
_citation_journal_id_ASTM ZEELAI
_cod_data_source_file Linhard_ZEELAI_1953_1545.cif
_cod_data_source_block H16Cl6Co1N4O2Tl1
_cod_original_formula_sum 'H16 Cl6 Co1 N4 O2 Tl1'
_cod_database_code 1527733

loop_
_symmetry_equiv_pos_as_xyz
x,y,z
-x+1/2,-y,z+1/2
x+1/2,-y+1/2,-z
-x,y+1/2,-z+1/2
z,x,y
-z+1/2,-x,y+1/2
z+1/2,-x+1/2,-y
-z,x+1/2,-y+1/2
y,z,x
y+1/2,-z+1/2,-x
-y,z+1/2,-x+1/2
-y+1/2,-z,x+1/2
-x,-y,-z
x-1/2,y,-z-1/2
-x-1/2,y-1/2,z
x,-y-1/2,z-1/2
-z,-x,-y
z-1/2,x,-y-1/2
-z-1/2,x-1/2,y
z,-x-1/2,y-1/2
-y,-z,-x
-y-1/2,z-1/2,x
y,-z-1/2,x-1/2
y-1/2,z,-x-1/2

loop_
_atom_site_label
_atom_site_type_symbol
_atom_site_fract_x
_atom_site_fract_y
_atom_site_fract_z
_atom_site_occupancy
_atom_site_U_iso_or_equiv
O1 O-2 0.09 0.64 0.06 0.3333 0.0
N1 N-3 0.09 0.64 0.06 0.6667 0.0
Tl1 Tl+3 0 0 0 1 0.0
Co1 Co+3 0.5 0.5 0.5 1 0.0
Cl1 Cl-1 0.145 0.153 -0.077 1 0.0
